data_7712721
loop_
_publ_author_name
'Rana, Lata'
'Dheeraj, ?'
'Hundal, Geeta'

_publ_section_title
;
 New bis[<i>cis</i>-{MoO<sub>2</sub>}] complexes with dihydrazone ligands:
 synthesis, characterization, theoretical investigation and their
 peroxidase mimicking activity.
;
_journal_name_full 'Dalton transactions (Cambridge, England : 2003)'
_journal_paper_doi 10.1039/d3dt00118k
_journal_year 2023
_chemical_formula_moiety 'C28 H30 Mo2 N4 O12 S2'
_chemical_formula_sum 'C28 H30 Mo2 N4 O12 S2'
_chemical_formula_weight 870.56
_space_group_crystal_system monoclinic
_space_group_IT_number 4
_space_group_name_Hall 'P 2yb'
_space_group_name_H-M_alt 'P 1 21 1'
_atom_sites_solution_hydrogens geom
_audit_creation_date 2022-12-19
_audit_creation_method
;
Olex2 1.5
(compiled 2022.04.07 svn.rca3783a0 for OlexSys, GUI svn.r6498)
;
_audit_update_record
;
2022-12-22 deposited with the CCDC.	2023-03-22 downloaded from the CCDC.
;
_cell_angle_alpha 90
_cell_angle_beta 90.844(2)
_cell_angle_gamma 90
_cell_formula_units_Z 2
_cell_length_a 12.2043(3)
_cell_length_b 7.9921(2)
_cell_length_c 17.2958(3)
_cell_measurement_reflns_used 15767
_cell_measurement_temperature 290(2)
_cell_measurement_theta_max 25.9590
_cell_measurement_theta_min 2.7960
_cell_volume 1686.81(7)
_computing_cell_refinement 'CrysAlisPro 1.171.42.63a (Rigaku OD, 2022)'
_computing_data_collection 'CrysAlisPro 1.171.42.63a (Rigaku OD, 2022)'
_computing_data_reduction 'CrysAlisPro 1.171.42.63a (Rigaku OD, 2022)'
_computing_molecular_graphics 'Olex2 1.5 (Dolomanov et al., 2009)'
_computing_publication_material 'Olex2 1.5 (Dolomanov et al., 2009)'
_computing_structure_refinement 'SHELXL 2018/3 (Sheldrick, 2015)'
_computing_structure_solution 'SHELXT (Sheldrick, 2015)'
_diffrn_ambient_temperature 290(2)
_diffrn_detector 'Hybrid Pixel Array Detector'
_diffrn_detector_area_resol_mean 10.0000
_diffrn_detector_type HyPix3000
_diffrn_measured_fraction_theta_full 0.999
_diffrn_measured_fraction_theta_max 0.999
_diffrn_measurement_device 'four-circle diffractometer'
_diffrn_measurement_device_type 'XtaLAB Synergy, Dualflex, HyPix3000'
_diffrn_radiation_monochromator mirror
_diffrn_radiation_probe x-ray
_diffrn_radiation_type 'Mo K\a'
_diffrn_radiation_wavelength 0.71073
_diffrn_reflns_av_R_equivalents 0.0711
_diffrn_reflns_av_unetI/netI 0.0527
_diffrn_reflns_Laue_measured_fraction_full 0.999
_diffrn_reflns_Laue_measured_fraction_max 0.999
_diffrn_reflns_limit_h_max 14
_diffrn_reflns_limit_h_min -14
_diffrn_reflns_limit_k_max 9
_diffrn_reflns_limit_k_min -9
_diffrn_reflns_limit_l_max 20
_diffrn_reflns_limit_l_min -20
_diffrn_reflns_number 30493
_diffrn_reflns_point_group_measured_fraction_full 0.999
_diffrn_reflns_point_group_measured_fraction_max 0.999
_diffrn_reflns_theta_full 24.999
_diffrn_reflns_theta_max 24.999
_diffrn_reflns_theta_min 2.355
_diffrn_source 'micro-focus sealed X-ray tube'
_diffrn_source_type 'PhotonJet (Mo) X-ray Source'
_exptl_absorpt_coefficient_mu 0.933
_exptl_absorpt_correction_T_max 1.00000
_exptl_absorpt_correction_T_min 0.88780
_exptl_absorpt_correction_type multi-scan
_exptl_absorpt_process_details
;
CrysAlisPro 1.171.42.63a (Rigaku Oxford Diffraction, 2022)
Empirical absorption correction using spherical harmonics,
implemented in SCALE3 ABSPACK scaling algorithm.
;
_exptl_crystal_colour orange
_exptl_crystal_colour_primary orange
_exptl_crystal_density_diffrn 1.714
_exptl_crystal_description square
_exptl_crystal_F_000 876
_exptl_crystal_size_max 0.2
_exptl_crystal_size_mid 0.18
_exptl_crystal_size_min 0.16
_refine_diff_density_max 0.766
_refine_diff_density_min -0.426
_refine_diff_density_rms 0.094
_refine_ls_abs_structure_details
;
 Flack x determined using 2022 quotients [(I+)-(I-)]/[(I+)+(I-)]
 (Parsons, Flack and Wagner, Acta Cryst. B69 (2013) 249-259).
;
_refine_ls_abs_structure_Flack -0.06(2)
_refine_ls_extinction_method none
_refine_ls_goodness_of_fit_ref 1.042
_refine_ls_hydrogen_treatment constr
_refine_ls_matrix_type full
_refine_ls_number_parameters 466
_refine_ls_number_reflns 5951
_refine_ls_number_restraints 39
_refine_ls_restrained_S_all 1.054
_refine_ls_R_factor_all 0.0524
_refine_ls_R_factor_gt 0.0432
_refine_ls_shift/su_max 0.000
_refine_ls_shift/su_mean 0.000
_refine_ls_structure_factor_coef Fsqd
_refine_ls_weighting_details 'w=1/[\s^2^(Fo^2^)+(0.0585P)^2^] where P=(Fo^2^+2Fc^2^)/3'
_refine_ls_weighting_scheme calc
_refine_ls_wR_factor_gt 0.0980
_refine_ls_wR_factor_ref 0.1044
_reflns_Friedel_coverage 0.855
_reflns_Friedel_fraction_full 1.000
_reflns_Friedel_fraction_max 1.000
_reflns_number_gt 5173
_reflns_number_total 5951
_reflns_threshold_expression 'I > 2\s(I)'
_cod_data_source_file d3dt00118k2.cif
_cod_data_source_block shelx_CCDC1
_cod_database_code 7712721
_shelx_shelxl_version_number 2018/3
_shelx_space_group_comment
;
The symmetry employed for this shelxl refinement is uniquely defined
by the following loop, which should always be used as a source of
symmetry information in preference to the above space-group names.
They are only intended as comments.
;
_shelx_estimated_absorpt_t_max 0.865
_shelx_estimated_absorpt_t_min 0.835
_olex2_refinement_description
;
1. Fixed Uiso
 At 1.2 times of:
  All C(H) groups
 At 1.5 times of:
  All C(H,H,H) groups
2. Restrained distances
 Mo02-O12 \\sim Mo02-O12A
 with sigma of 0.02
 S2-O12 \\sim S2A-O12A
 with sigma of 0.02
 O12-C27 \\sim O12A-C27A
 with sigma of 0.04
 S2-C28 \\sim S2A-C28A
 with sigma of 0.02
 S2-C27 \\sim S2A-C27A
 with sigma of 0.02
 O12-C28 \\sim O12A-C28A
 with sigma of 0.04
 C28-C27 \\sim C28A-C27A
 with sigma of 0.04
 Mo02-S2 \\sim Mo02-S2A
 with sigma of 0.04
3. Uiso/Uaniso restraints and constraints
Uanis(C28) = Uanis(C27A)
Uanis(C27) = Uanis(C28A)
4. Rigid body (RIGU) restrains
 S2, O12, C28, C27, O12A, S2A, C27A, C28A
 with sigma for 1-2 distances of 0.004 and sigma for 1-3 distances of 0.004
5. Others
 Sof(O12A)=Sof(S2A)=Sof(C27A)=Sof(H27D)=Sof(H27E)=Sof(H27F)=Sof(C28A)=
 Sof(H28D)=Sof(H28E)=Sof(H28F)=1-FVAR(1)
 Sof(S2)=Sof(O12)=Sof(C28)=Sof(H28A)=Sof(H28B)=Sof(H28C)=Sof(C27)=Sof(H27A)=
 Sof(H27B)=Sof(H27C)=FVAR(1)
6.a Aromatic/amide H refined with riding coordinates:
 C1(H1), C3(H3), C4(H4), C5(H5), C8(H8), C10(H10), C11(H11), C12(H12),
 C17(H17), C19(H19), C20(H20), C21(H21)
6.b Idealised Me refined as rotating group:
 C15(H15A,H15B,H15C), C24(H24A,H24B,H24C), C25(H25A,H25B,H25C), C26(H26A,H26B,
 H26C), C28(H28A,H28B,H28C), C27(H27A,H27B,H27C), C27A(H27D,H27E,H27F),
 C28A(H28D,H28E,H28F)
;
_olex2_submission_special_instructions 'No special instructions were received'

loop_
_space_group_symop_operation_xyz
'x, y, z'
'-x, y+1/2, -z'

loop_
_atom_site_label
_atom_site_type_symbol
_atom_site_fract_x
_atom_site_fract_y
_atom_site_fract_z
_atom_site_U_iso_or_equiv
_atom_site_adp_type
_atom_site_occupancy
_atom_site_site_symmetry_order
_atom_site_calc_flag
_atom_site_refinement_flags_posn
_atom_site_refinement_flags_adp
_atom_site_refinement_flags_occupancy
_atom_site_disorder_assembly
_atom_site_disorder_group
C1 C 0.3592(6) 0.3997(11) 0.4076(4) 0.0372(19) Uani 1 1 d . . . . .
H1 H 0.290519 0.449418 0.403396 0.045 Uiso 1 1 calc R U . . .
C2 C 0.4246(6) 0.3906(10) 0.3442(4) 0.0357(18) Uani 1 1 d . . . . .
C3 C 0.5291(7) 0.3205(12) 0.3508(5) 0.045(2) Uani 1 1 d . . . . .
H3 H 0.574835 0.317359 0.308319 0.054 Uiso 1 1 calc R U . . .
C4 C 0.5637(7) 0.2566(12) 0.4201(5) 0.048(2) Uani 1 1 d . . . . .
H4 H 0.632872 0.208298 0.423998 0.058 Uiso 1 1 calc R U . . .
C5 C 0.4983(7) 0.2621(11) 0.4846(5) 0.043(2) Uani 1 1 d . . . . .
H5 H 0.523208 0.217703 0.531354 0.051 Uiso 1 1 calc R U . . .
C6 C 0.3947(6) 0.3350(11) 0.4788(4) 0.0385(18) Uani 1 1 d . . . . .
C7 C 0.3265(7) 0.3489(11) 0.5491(5) 0.0389(19) Uani 1 1 d . . . . .
C8 C 0.3095(7) 0.2403(12) 0.7342(5) 0.047(2) Uani 1 1 d . . . . .
H8 H 0.371952 0.174048 0.738028 0.056 Uiso 1 1 calc R U . . .
C9 C 0.2461(7) 0.2668(12) 0.8039(5) 0.045(2) Uani 1 1 d . . . . .
C10 C 0.2896(8) 0.2132(13) 0.8752(5) 0.058(3) Uani 1 1 d . . . . .
H10 H 0.356901 0.158549 0.876640 0.070 Uiso 1 1 calc R U . . .
C11 C 0.2358(9) 0.2392(15) 0.9422(6) 0.061(3) Uani 1 1 d . . . . .
H11 H 0.265617 0.201829 0.988835 0.073 Uiso 1 1 calc R U . . .
C12 C 0.1363(8) 0.3215(13) 0.9406(5) 0.054(2) Uani 1 1 d . . . . .
H12 H 0.100204 0.340734 0.986680 0.065 Uiso 1 1 calc R U . . .
C13 C 0.0892(7) 0.3761(11) 0.8717(5) 0.043(2) Uani 1 1 d . . . . .
C14 C 0.1443(7) 0.3473(10) 0.8024(5) 0.0393(19) Uani 1 1 d . . . . .
C15 C -0.0611(8) 0.4997(16) 0.9339(5) 0.073(3) Uani 1 1 d . . . . .
H15A H -0.131160 0.548618 0.921956 0.110 Uiso 1 1 calc R U . . .
H15B H -0.018296 0.576729 0.964429 0.110 Uiso 1 1 calc R U . . .
H15C H -0.071353 0.398109 0.962552 0.110 Uiso 1 1 calc R U . . .
C16 C 0.3858(6) 0.4531(11) 0.2677(4) 0.0395(19) Uani 1 1 d . . . . .
C17 C 0.4505(7) 0.5161(10) 0.0818(4) 0.043(2) Uani 1 1 d . . . . .
H17 H 0.522006 0.475955 0.083674 0.052 Uiso 1 1 calc R U . . .
C19 C 0.4727(8) 0.5526(14) -0.0575(5) 0.057(2) Uani 1 1 d . . . . .
H19 H 0.541640 0.503616 -0.052720 0.068 Uiso 1 1 calc R U . . .
C20 C 0.4353(9) 0.6060(15) -0.1283(5) 0.065(3) Uani 1 1 d . . . . .
H20 H 0.479167 0.592402 -0.171399 0.078 Uiso 1 1 calc R U . . .
C21 C 0.3324(9) 0.6805(14) -0.1369(5) 0.057(3) Uani 1 1 d . . . . .
H21 H 0.308545 0.715650 -0.185578 0.069 Uiso 1 1 calc R U . . .
C22 C 0.2654(8) 0.7027(12) -0.0736(5) 0.049(2) Uani 1 1 d . . . . .
C24 C 0.1209(9) 0.8288(16) -0.1479(5) 0.072(3) Uani 1 1 d . . . . .
H24A H 0.117389 0.737720 -0.183975 0.108 Uiso 1 1 calc R U . . .
H24B H 0.167116 0.915379 -0.167799 0.108 Uiso 1 1 calc R U . . .
H24C H 0.048555 0.872589 -0.140272 0.108 Uiso 1 1 calc R U . . .
C25 C 0.1478(8) -0.0449(15) 0.5412(6) 0.072(3) Uani 1 1 d . . . . .
H25A H 0.100631 -0.030267 0.496821 0.107 Uiso 1 1 calc R U . . .
H25B H 0.155132 -0.162054 0.552418 0.107 Uiso 1 1 calc R U . . .
H25C H 0.218636 0.001458 0.530736 0.107 Uiso 1 1 calc R U . . .
C26 C -0.0413(8) -0.0297(18) 0.6161(7) 0.085(3) Uani 1 1 d . . . . .
H26A H -0.086868 0.019819 0.654722 0.127 Uiso 1 1 calc R U . . .
H26B H -0.036458 -0.148103 0.624757 0.127 Uiso 1 1 calc R U . . .
H26C H -0.072593 -0.008999 0.565782 0.127 Uiso 1 1 calc R U . . .
N1 N 0.3577(5) 0.2686(10) 0.6092(4) 0.0444(17) Uani 1 1 d . . . . .
N2 N 0.2850(5) 0.3011(10) 0.6695(4) 0.0428(18) Uani 1 1 d . . . . .
N3 N 0.4539(5) 0.4648(11) 0.2109(3) 0.0441(16) Uani 1 1 d . . . . .
N4 N 0.3971(5) 0.5187(9) 0.1445(4) 0.0445(19) Uani 1 1 d . . . . .
O1 O 0.2382(4) 0.4425(7) 0.5434(3) 0.0401(14) Uani 1 1 d . . . . .
O2 O 0.0944(4) 0.3998(8) 0.7361(3) 0.0454(15) Uani 1 1 d . . . . .
O3 O -0.0057(5) 0.4638(9) 0.8644(3) 0.0525(15) Uani 1 1 d . . . . .
O4 O 0.0360(4) 0.5653(8) 0.5942(3) 0.0487(14) Uani 1 1 d . . . . .
O5 O 0.2215(5) 0.6441(8) 0.6733(3) 0.0533(17) Uani 1 1 d . . . . .
O6 O 0.0753(5) 0.2383(9) 0.5937(4) 0.0585(17) Uani 1 1 d . . . . .
O7 O 0.2809(4) 0.4921(9) 0.2626(3) 0.0474(14) Uani 1 1 d . . . . .
O8 O 0.2355(5) 0.6672(9) 0.0598(3) 0.0520(16) Uani 1 1 d . . . . .
O9 O 0.1651(5) 0.7702(9) -0.0753(3) 0.0569(17) Uani 1 1 d . . . . .
O10 O 0.0977(5) 0.6301(10) 0.1933(4) 0.070(2) Uani 1 1 d . . . . .
O11 O 0.1889(6) 0.3630(10) 0.1274(4) 0.069(2) Uani 1 1 d . . . . .
S1 S 0.0906(2) 0.0589(4) 0.62191(14) 0.0588(6) Uani 1 1 d . . . . .
Mo01 Mo 0.14710(5) 0.47824(9) 0.63939(4) 0.03530(19) Uani 1 1 d . . . . .
Mo02 Mo 0.21703(6) 0.56068(10) 0.15822(4) 0.0460(2) Uani 1 1 d D . . . .
C18 C 0.4071(7) 0.5717(12) 0.0081(4) 0.045(2) Uani 1 1 d . . . . .
C23 C 0.3032(7) 0.6467(11) 0.0004(5) 0.043(2) Uani 1 1 d . . . . .
S2 S 0.2502(4) 0.8613(5) 0.2837(2) 0.0655(15) Uani 0.682(8) 1 d D . P A 1
O12 O 0.284(3) 0.818(4) 0.198(2) 0.068(10) Uani 0.682(8) 1 d D . P A 1
C28 C 0.186(2) 1.067(3) 0.2661(14) 0.076(6) Uani 0.682(8) 1 d D . P A 1
H28A H 0.239090 1.141977 0.244420 0.114 Uiso 0.682(8) 1 calc R U P A 1
H28B H 0.160517 1.112198 0.313980 0.114 Uiso 0.682(8) 1 calc R U P A 1
H28C H 0.125473 1.054634 0.230570 0.114 Uiso 0.682(8) 1 calc R U P A 1
C27 C 0.369(4) 0.927(6) 0.3259(19) 0.112(8) Uani 0.682(8) 1 d D . P A 1
H27A H 0.421648 0.838461 0.325081 0.169 Uiso 0.682(8) 1 calc R U P A 1
H27B H 0.355302 0.958866 0.378510 0.169 Uiso 0.682(8) 1 calc R U P A 1
H27C H 0.396365 1.021909 0.298144 0.169 Uiso 0.682(8) 1 calc R U P A 1
O12A O 0.304(6) 0.798(7) 0.204(4) 0.064(15) Uani 0.318(8) 1 d D . P A 2
S2A S 0.3065(6) 0.9710(13) 0.2481(4) 0.060(3) Uani 0.318(8) 1 d D . P A 2
C27A C 0.180(4) 0.997(6) 0.284(3) 0.076(6) Uani 0.318(8) 1 d D . P A 2
H27D H 0.126029 0.984780 0.243361 0.114 Uiso 0.318(8) 1 calc R U P A 2
H27E H 0.173742 1.106846 0.306313 0.114 Uiso 0.318(8) 1 calc R U P A 2
H27F H 0.166876 0.914504 0.323349 0.114 Uiso 0.318(8) 1 calc R U P A 2
C28A C 0.375(8) 0.900(14) 0.339(3) 0.112(8) Uani 0.318(8) 1 d D . P A 2
H28D H 0.331365 0.813860 0.362568 0.169 Uiso 0.318(8) 1 calc R U P A 2
H28E H 0.382368 0.992330 0.374029 0.169 Uiso 0.318(8) 1 calc R U P A 2
H28F H 0.445967 0.855660 0.327641 0.169 Uiso 0.318(8) 1 calc R U P A 2

loop_
_atom_site_aniso_label
_atom_site_aniso_U_11
_atom_site_aniso_U_22
_atom_site_aniso_U_33
_atom_site_aniso_U_23
_atom_site_aniso_U_13
_atom_site_aniso_U_12
C1 0.029(4) 0.044(5) 0.039(5) -0.005(4) -0.006(3) 0.006(4)
C2 0.032(4) 0.042(5) 0.032(4) -0.002(4) 0.000(3) 0.004(4)
C3 0.038(5) 0.055(6) 0.041(5) -0.006(4) 0.008(4) 0.004(4)
C4 0.035(5) 0.062(6) 0.047(5) 0.005(4) 0.005(4) 0.005(4)
C5 0.036(4) 0.055(6) 0.037(5) 0.002(4) 0.003(4) 0.018(4)
C6 0.036(4) 0.040(5) 0.040(4) -0.004(4) 0.005(4) 0.000(4)
C7 0.039(5) 0.042(5) 0.036(4) 0.006(4) 0.004(4) -0.003(4)
C8 0.045(5) 0.050(6) 0.045(5) 0.006(4) -0.001(4) 0.006(5)
C9 0.042(5) 0.053(6) 0.039(5) 0.007(4) 0.001(4) -0.006(4)
C10 0.062(6) 0.069(7) 0.043(5) 0.016(5) -0.004(4) 0.007(6)
C11 0.071(7) 0.077(8) 0.036(5) 0.015(5) -0.004(5) -0.009(6)
C12 0.071(6) 0.056(6) 0.036(5) 0.001(4) 0.011(4) -0.015(6)
C13 0.052(5) 0.038(5) 0.040(5) 0.003(4) 0.006(4) -0.013(4)
C14 0.041(5) 0.038(5) 0.039(5) 0.006(4) 0.002(4) -0.011(4)
C15 0.075(7) 0.087(9) 0.059(6) -0.009(6) 0.028(5) 0.003(7)
C16 0.040(4) 0.045(5) 0.034(4) -0.005(4) 0.000(3) 0.001(4)
C17 0.041(4) 0.051(7) 0.039(4) -0.001(4) 0.011(4) -0.003(4)
C19 0.058(5) 0.071(6) 0.043(5) 0.008(5) 0.011(4) -0.006(6)
C20 0.070(7) 0.086(9) 0.040(6) -0.005(5) 0.020(5) -0.011(6)
C21 0.087(8) 0.062(7) 0.024(5) 0.004(4) 0.000(5) -0.018(6)
C22 0.064(6) 0.047(6) 0.035(5) 0.001(4) 0.000(4) -0.014(5)
C24 0.088(8) 0.079(8) 0.048(6) 0.014(6) -0.018(5) -0.014(7)
C25 0.067(6) 0.051(6) 0.098(8) -0.008(6) 0.012(6) 0.009(6)
C26 0.075(7) 0.083(8) 0.096(8) -0.002(8) 0.015(6) -0.019(8)
N1 0.034(4) 0.061(5) 0.038(4) 0.006(3) 0.006(3) 0.012(3)
N2 0.035(4) 0.056(5) 0.038(4) 0.003(4) 0.005(3) 0.004(4)
N3 0.039(3) 0.058(4) 0.035(3) 0.000(4) 0.000(3) 0.003(4)
N4 0.043(4) 0.058(6) 0.033(3) 0.000(3) 0.005(3) -0.001(3)
O1 0.034(3) 0.055(4) 0.031(3) 0.002(2) 0.001(2) 0.010(3)
O2 0.044(3) 0.058(4) 0.034(3) 0.010(3) 0.009(3) 0.008(3)
O3 0.055(3) 0.058(4) 0.044(3) -0.002(3) 0.015(3) 0.001(4)
O4 0.044(3) 0.054(4) 0.048(3) 0.007(3) -0.002(3) 0.011(3)
O5 0.070(4) 0.046(4) 0.045(4) -0.008(3) 0.009(3) -0.014(3)
O6 0.065(4) 0.051(4) 0.059(4) 0.003(3) -0.006(3) -0.002(4)
O7 0.039(3) 0.070(4) 0.034(3) 0.002(3) 0.005(2) 0.006(3)
O8 0.054(4) 0.067(4) 0.035(3) 0.004(3) 0.003(3) 0.011(3)
O9 0.069(4) 0.064(4) 0.037(3) 0.006(3) -0.003(3) 0.011(4)
O10 0.056(4) 0.106(6) 0.049(4) 0.009(4) 0.008(3) 0.021(4)
O11 0.080(5) 0.069(5) 0.058(4) 0.000(4) 0.004(4) -0.016(4)
S1 0.0674(15) 0.0510(13) 0.0576(14) 0.0104(13) -0.0108(12) -0.0103(14)
Mo01 0.0364(4) 0.0391(4) 0.0305(4) 0.0018(3) 0.0028(3) 0.0022(3)
Mo02 0.0431(4) 0.0614(5) 0.0335(4) 0.0023(4) 0.0018(3) 0.0040(4)
C18 0.048(5) 0.049(5) 0.038(4) -0.004(4) 0.008(4) -0.007(5)
C23 0.055(5) 0.040(5) 0.033(4) -0.002(4) 0.003(4) -0.013(4)
S2 0.092(3) 0.054(3) 0.052(2) -0.0083(18) 0.010(2) -0.007(2)
O12 0.069(10) 0.071(15) 0.065(14) -0.024(12) -0.015(8) 0.009(10)
C28 0.090(9) 0.058(17) 0.080(15) -0.014(12) -0.004(8) 0.028(13)
C27 0.124(11) 0.11(2) 0.101(14) -0.038(12) -0.046(11) 0.043(11)
O12A 0.10(4) 0.05(2) 0.038(16) -0.002(13) 0.00(2) 0.02(2)
S2A 0.062(5) 0.063(5) 0.056(5) -0.008(5) 0.002(4) -0.003(5)
C27A 0.090(9) 0.058(17) 0.080(15) -0.014(12) -0.004(8) 0.028(13)
C28A 0.124(11) 0.11(2) 0.101(14) -0.038(12) -0.046(11) 0.043(11)

loop_
_atom_type_symbol
_atom_type_description
_atom_type_scat_dispersion_real
_atom_type_scat_dispersion_imag
_atom_type_scat_source
C C 0.0033 0.0016 'International Tables Vol C Tables 4.2.6.8 and 6.1.1.4'
H H 0.0000 0.0000 'International Tables Vol C Tables 4.2.6.8 and 6.1.1.4'
Mo Mo -1.6832 0.6857 'International Tables Vol C Tables 4.2.6.8 and 6.1.1.4'
N N 0.0061 0.0033 'International Tables Vol C Tables 4.2.6.8 and 6.1.1.4'
O O 0.0106 0.0060 'International Tables Vol C Tables 4.2.6.8 and 6.1.1.4'
S S 0.1246 0.1234 'International Tables Vol C Tables 4.2.6.8 and 6.1.1.4'

loop_
_geom_angle_atom_site_label_1
_geom_angle_atom_site_label_2
_geom_angle_atom_site_label_3
_geom_angle
_geom_angle_site_symmetry_1
_geom_angle_site_symmetry_3
_geom_angle_publ_flag
C2 C1 H1 119.7 . . ?
C2 C1 C6 120.7(7) . . ?
C6 C1 H1 119.7 . . ?
C1 C2 C3 119.8(7) . . ?
C1 C2 C16 121.0(7) . . ?
C3 C2 C16 119.2(7) . . ?
C2 C3 H3 120.2 . . ?
C4 C3 C2 119.6(7) . . ?
C4 C3 H3 120.2 . . ?
C3 C4 H4 119.2 . . ?
C3 C4 C5 121.5(8) . . ?
C5 C4 H4 119.2 . . ?
C4 C5 H5 120.4 . . ?
C4 C5 C6 119.3(8) . . ?
C6 C5 H5 120.4 . . ?
C1 C6 C7 121.5(7) . . ?
C5 C6 C1 119.1(7) . . ?
C5 C6 C7 119.4(7) . . ?
N1 C7 C6 117.6(7) . . ?
N1 C7 O1 125.7(7) . . ?
O1 C7 C6 116.7(7) . . ?
C9 C8 H8 118.0 . . ?
N2 C8 H8 118.0 . . ?
N2 C8 C9 124.1(8) . . ?
C10 C9 C8 119.0(8) . . ?
C14 C9 C8 122.3(8) . . ?
C14 C9 C10 118.8(8) . . ?
C9 C10 H10 119.3 . . ?
C11 C10 C9 121.5(10) . . ?
C11 C10 H10 119.3 . . ?
C10 C11 H11 120.2 . . ?
C10 C11 C12 119.5(9) . . ?
C12 C11 H11 120.2 . . ?
C11 C12 H12 119.3 . . ?
C11 C12 C13 121.4(8) . . ?
C13 C12 H12 119.3 . . ?
C12 C13 C14 119.1(9) . . ?
O3 C13 C12 125.8(8) . . ?
O3 C13 C14 115.1(7) . . ?
C9 C14 C13 119.7(8) . . ?
O2 C14 C9 123.0(7) . . ?
O2 C14 C13 117.2(7) . . ?
H15A C15 H15B 109.5 . . ?
H15A C15 H15C 109.5 . . ?
H15B C15 H15C 109.5 . . ?
O3 C15 H15A 109.5 . . ?
O3 C15 H15B 109.5 . . ?
O3 C15 H15C 109.5 . . ?
N3 C16 C2 119.8(7) . . ?
N3 C16 O7 124.4(7) . . ?
O7 C16 C2 115.8(7) . . ?
N4 C17 H17 117.9 . . ?
N4 C17 C18 124.1(7) . . ?
C18 C17 H17 117.9 . . ?
C20 C19 H19 120.0 . . ?
C20 C19 C18 120.1(9) . . ?
C18 C19 H19 120.0 . . ?
C19 C20 H20 119.5 . . ?
C19 C20 C21 121.1(9) . . ?
C21 C20 H20 119.5 . . ?
C20 C21 H21 119.7 . . ?
C22 C21 C20 120.7(9) . . ?
C22 C21 H21 119.7 . . ?
C21 C22 C23 118.8(9) . . ?
O9 C22 C21 125.8(9) . . ?
O9 C22 C23 115.4(8) . . ?
H24A C24 H24B 109.5 . . ?
H24A C24 H24C 109.5 . . ?
H24B C24 H24C 109.5 . . ?
O9 C24 H24A 109.5 . . ?
O9 C24 H24B 109.5 . . ?
O9 C24 H24C 109.5 . . ?
H25A C25 H25B 109.5 . . ?
H25A C25 H25C 109.5 . . ?
H25B C25 H25C 109.5 . . ?
S1 C25 H25A 109.5 . . ?
S1 C25 H25B 109.5 . . ?
S1 C25 H25C 109.5 . . ?
H26A C26 H26B 109.5 . . ?
H26A C26 H26C 109.5 . . ?
H26B C26 H26C 109.5 . . ?
S1 C26 H26A 109.5 . . ?
S1 C26 H26B 109.5 . . ?
S1 C26 H26C 109.5 . . ?
C7 N1 N2 109.1(7) . . ?
C8 N2 N1 116.6(7) . . ?
C8 N2 Mo01 128.2(6) . . ?
N1 N2 Mo01 115.0(5) . . ?
C16 N3 N4 109.1(6) . . ?
C17 N4 N3 116.1(6) . . ?
C17 N4 Mo02 127.5(6) . . ?
N3 N4 Mo02 115.7(4) . . ?
C7 O1 Mo01 118.4(5) . . ?
C14 O2 Mo01 133.6(5) . . ?
C13 O3 C15 116.2(7) . . ?
S1 O6 Mo01 130.1(4) . . ?
C16 O7 Mo02 118.8(5) . . ?
C23 O8 Mo02 135.1(6) . . ?
C22 O9 C24 118.8(7) . . ?
C26 S1 C25 97.9(6) . . ?
O6 S1 C25 103.6(5) . . ?
O6 S1 C26 104.6(6) . . ?
O1 Mo01 N2 71.6(2) . . ?
O1 Mo01 O6 78.9(2) . . ?
O2 Mo01 N2 81.4(2) . . ?
O2 Mo01 O1 150.0(2) . . ?
O2 Mo01 O6 83.9(2) . . ?
O4 Mo01 N2 161.6(3) . . ?
O4 Mo01 O1 97.1(2) . . ?
O4 Mo01 O2 105.1(2) . . ?
O4 Mo01 O5 104.8(3) . . ?
O4 Mo01 O6 83.3(3) . . ?
O5 Mo01 N2 91.0(3) . . ?
O5 Mo01 O1 95.5(3) . . ?
O5 Mo01 O2 98.0(3) . . ?
O5 Mo01 O6 170.7(3) . . ?
O6 Mo01 N2 80.3(2) . . ?
N4 Mo02 O12 79.7(8) . . ?
N4 Mo02 O12A 73.2(17) . . ?
O7 Mo02 N4 71.9(2) . . ?
O7 Mo02 O12 81.1(12) . . ?
O7 Mo02 O12A 75(2) . . ?
O8 Mo02 N4 81.0(2) . . ?
O8 Mo02 O7 149.3(2) . . ?
O8 Mo02 O12 79.9(10) . . ?
O8 Mo02 O12A 83.2(19) . . ?
O10 Mo02 N4 160.9(3) . . ?
O10 Mo02 O7 95.2(3) . . ?
O10 Mo02 O8 106.7(3) . . ?
O10 Mo02 O11 104.3(4) . . ?
O10 Mo02 O12 84.5(8) . . ?
O10 Mo02 O12A 90.1(15) . . ?
O11 Mo02 N4 91.2(3) . . ?
O11 Mo02 O7 95.8(3) . . ?
O11 Mo02 O8 99.2(3) . . ?
O11 Mo02 O12 171.0(9) . . ?
O11 Mo02 O12A 164(2) . . ?
C19 C18 C17 118.2(8) . . ?
C23 C18 C17 122.2(7) . . ?
C23 C18 C19 119.5(8) . . ?
O8 C23 C22 117.1(8) . . ?
O8 C23 C18 123.0(7) . . ?
C18 C23 C22 119.8(8) . . ?
O12 S2 C28 99.0(16) . . ?
O12 S2 C27 103.9(18) . . ?
C27 S2 C28 98.7(17) . . ?
S2 O12 Mo02 112.2(13) . . ?
S2 C28 H28A 109.5 . . ?
S2 C28 H28B 109.5 . . ?
S2 C28 H28C 109.5 . . ?
H28A C28 H28B 109.5 . . ?
H28A C28 H28C 109.5 . . ?
H28B C28 H28C 109.5 . . ?
S2 C27 H27A 109.5 . . ?
S2 C27 H27B 109.5 . . ?
S2 C27 H27C 109.5 . . ?
H27A C27 H27B 109.5 . . ?
H27A C27 H27C 109.5 . . ?
H27B C27 H27C 109.5 . . ?
S2A O12A Mo02 153(3) . . ?
O12A S2A C27A 106(2) . . ?
O12A S2A C28A 98(3) . . ?
C27A S2A C28A 97(3) . . ?
S2A C27A H27D 109.5 . . ?
S2A C27A H27E 109.5 . . ?
S2A C27A H27F 109.5 . . ?
H27D C27A H27E 109.5 . . ?
H27D C27A H27F 109.5 . . ?
H27E C27A H27F 109.5 . . ?
S2A C28A H28D 109.5 . . ?
S2A C28A H28E 109.5 . . ?
S2A C28A H28F 109.5 . . ?
H28D C28A H28E 109.5 . . ?
H28D C28A H28F 109.5 . . ?
H28E C28A H28F 109.5 . . ?

loop_
_geom_bond_atom_site_label_1
_geom_bond_atom_site_label_2
_geom_bond_distance
_geom_bond_site_symmetry_2
_geom_bond_publ_flag
C1 H1 0.9300 . ?
C1 C2 1.369(10) . ?
C1 C6 1.399(11) . ?
C2 C3 1.396(11) . ?
C2 C16 1.486(10) . ?
C3 H3 0.9300 . ?
C3 C4 1.363(11) . ?
C4 H4 0.9300 . ?
C4 C5 1.382(11) . ?
C5 H5 0.9300 . ?
C5 C6 1.394(11) . ?
C6 C7 1.488(11) . ?
C7 N1 1.275(10) . ?
C7 O1 1.314(10) . ?
C8 H8 0.9300 . ?
C8 C9 1.456(12) . ?
C8 N2 1.252(10) . ?
C9 C10 1.404(12) . ?
C9 C14 1.400(12) . ?
C10 H10 0.9300 . ?
C10 C11 1.355(13) . ?
C11 H11 0.9300 . ?
C11 C12 1.380(14) . ?
C12 H12 0.9300 . ?
C12 C13 1.385(12) . ?
C13 C14 1.402(11) . ?
C13 O3 1.358(11) . ?
C14 O2 1.356(9) . ?
C15 H15A 0.9600 . ?
C15 H15B 0.9600 . ?
C15 H15C 0.9600 . ?
C15 O3 1.418(10) . ?
C16 N3 1.299(9) . ?
C16 O7 1.319(9) . ?
C17 H17 0.9300 . ?
C17 N4 1.273(9) . ?
C17 C18 1.444(11) . ?
C19 H19 0.9300 . ?
C19 C20 1.370(13) . ?
C19 C18 1.407(11) . ?
C20 H20 0.9300 . ?
C20 C21 1.395(14) . ?
C21 H21 0.9300 . ?
C21 C22 1.388(13) . ?
C22 O9 1.338(12) . ?
C22 C23 1.426(12) . ?
C24 H24A 0.9600 . ?
C24 H24B 0.9600 . ?
C24 H24C 0.9600 . ?
C24 O9 1.438(10) . ?
C25 H25A 0.9600 . ?
C25 H25B 0.9600 . ?
C25 H25C 0.9600 . ?
C25 S1 1.776(10) . ?
C26 H26A 0.9600 . ?
C26 H26B 0.9600 . ?
C26 H26C 0.9600 . ?
C26 S1 1.760(11) . ?
N1 N2 1.404(9) . ?
N2 Mo01 2.254(7) . ?
N3 N4 1.401(9) . ?
N4 Mo02 2.239(6) . ?
O1 Mo01 2.032(5) . ?
O2 Mo01 1.906(5) . ?
O4 Mo01 1.704(5) . ?
O5 Mo01 1.705(6) . ?
O6 S1 1.525(7) . ?
O6 Mo01 2.247(7) . ?
O7 Mo02 2.031(5) . ?
O8 Mo02 1.920(6) . ?
O8 C23 1.337(9) . ?
O10 Mo02 1.680(6) . ?
O11 Mo02 1.701(7) . ?
Mo02 O12 2.313(13) . ?
Mo02 O12A 2.31(2) . ?
C18 C23 1.407(12) . ?
S2 O12 1.58(2) . ?
S2 C28 1.846(19) . ?
S2 C27 1.69(4) . ?
C28 H28A 0.9600 . ?
C28 H28B 0.9600 . ?
C28 H28C 0.9600 . ?
C27 H27A 0.9600 . ?
C27 H27B 0.9600 . ?
C27 H27C 0.9600 . ?
O12A S2A 1.58(2) . ?
S2A C27A 1.69(4) . ?
S2A C28A 1.86(3) . ?
C27A H27D 0.9600 . ?
C27A H27E 0.9600 . ?
C27A H27F 0.9600 . ?
C28A H28D 0.9600 . ?
C28A H28E 0.9600 . ?
C28A H28F 0.9600 . ?

loop_
_geom_torsion_atom_site_label_1
_geom_torsion_atom_site_label_2
_geom_torsion_atom_site_label_3
_geom_torsion_atom_site_label_4
_geom_torsion
_geom_torsion_site_symmetry_1
_geom_torsion_site_symmetry_2
_geom_torsion_site_symmetry_3
_geom_torsion_site_symmetry_4
_geom_torsion_publ_flag
C1 C2 C3 C4 2.2(13) . . . . ?
C1 C2 C16 N3 170.4(8) . . . . ?
C1 C2 C16 O7 -10.2(12) . . . . ?
C1 C6 C7 N1 171.2(8) . . . . ?
C1 C6 C7 O1 -8.2(12) . . . . ?
C2 C1 C6 C5 0.6(13) . . . . ?
C2 C1 C6 C7 177.8(8) . . . . ?
C2 C3 C4 C5 -1.1(14) . . . . ?
C2 C16 N3 N4 177.2(7) . . . . ?
C2 C16 O7 Mo02 -175.1(6) . . . . ?
C3 C2 C16 N3 -10.1(12) . . . . ?
C3 C2 C16 O7 169.3(8) . . . . ?
C3 C4 C5 C6 -0.2(14) . . . . ?
C4 C5 C6 C1 0.4(13) . . . . ?
C4 C5 C6 C7 -176.9(8) . . . . ?
C5 C6 C7 N1 -11.6(12) . . . . ?
C5 C6 C7 O1 169.1(8) . . . . ?
C6 C1 C2 C3 -1.9(12) . . . . ?
C6 C1 C2 C16 177.6(8) . . . . ?
C6 C7 N1 N2 178.4(7) . . . . ?
C6 C7 O1 Mo01 -176.1(5) . . . . ?
C7 N1 N2 C8 -175.0(8) . . . . ?
C7 N1 N2 Mo01 -0.7(9) . . . . ?
C8 C9 C10 C11 178.0(10) . . . . ?
C8 C9 C14 C13 -177.1(8) . . . . ?
C8 C9 C14 O2 3.1(13) . . . . ?
C9 C8 N2 N1 177.4(8) . . . . ?
C9 C8 N2 Mo01 4.0(13) . . . . ?
C9 C10 C11 C12 -0.6(16) . . . . ?
C9 C14 O2 Mo01 -31.1(12) . . . . ?
C10 C9 C14 C13 1.5(13) . . . . ?
C10 C9 C14 O2 -178.3(8) . . . . ?
C10 C11 C12 C13 1.0(16) . . . . ?
C11 C12 C13 C14 -0.2(14) . . . . ?
C11 C12 C13 O3 -177.2(9) . . . . ?
C12 C13 C14 C9 -1.0(12) . . . . ?
C12 C13 C14 O2 178.7(8) . . . . ?
C12 C13 O3 C15 -0.8(13) . . . . ?
C13 C14 O2 Mo01 149.2(6) . . . . ?
C14 C9 C10 C11 -0.6(14) . . . . ?
C14 C13 O3 C15 -177.9(8) . . . . ?
C16 C2 C3 C4 -177.4(8) . . . . ?
C16 N3 N4 C17 -171.6(8) . . . . ?
C16 N3 N4 Mo02 -0.7(9) . . . . ?
C17 C18 C23 C22 178.6(8) . . . . ?
C17 C18 C23 O8 -2.3(13) . . . . ?
C19 C20 C21 C22 0.1(16) . . . . ?
C19 C18 C23 C22 -0.1(13) . . . . ?
C19 C18 C23 O8 179.1(9) . . . . ?
C20 C19 C18 C17 -179.0(9) . . . . ?
C20 C19 C18 C23 -0.3(15) . . . . ?
C20 C21 C22 O9 -179.0(10) . . . . ?
C20 C21 C22 C23 -0.5(14) . . . . ?
C21 C22 O9 C24 -1.1(14) . . . . ?
C21 C22 C23 O8 -178.7(8) . . . . ?
C21 C22 C23 C18 0.5(13) . . . . ?
N1 C7 O1 Mo01 4.6(11) . . . . ?
N2 C8 C9 C10 -170.8(9) . . . . ?
N2 C8 C9 C14 7.8(14) . . . . ?
N3 C16 O7 Mo02 4.3(12) . . . . ?
N4 C17 C18 C19 -176.2(9) . . . . ?
N4 C17 C18 C23 5.1(14) . . . . ?
O1 C7 N1 N2 -2.3(12) . . . . ?
O3 C13 C14 C9 176.3(8) . . . . ?
O3 C13 C14 O2 -4.0(11) . . . . ?
O7 C16 N3 N4 -2.2(12) . . . . ?
O9 C22 C23 O8 -0.1(12) . . . . ?
O9 C22 C23 C18 179.2(8) . . . . ?
Mo01 O6 S1 C25 -119.6(5) . . . . ?
Mo01 O6 S1 C26 138.3(6) . . . . ?
Mo02 O8 C23 C22 155.5(7) . . . . ?
Mo02 O8 C23 C18 -23.7(13) . . . . ?
Mo02 O12A S2A C27A 4(13) . . . . ?
Mo02 O12A S2A C28A 104(13) . . . . ?
C18 C17 N4 N3 -178.0(8) . . . . ?
C18 C17 N4 Mo02 12.3(12) . . . . ?
C18 C19 C20 C21 0.3(17) . . . . ?
C23 C22 O9 C24 -179.6(8) . . . . ?
C28 S2 O12 Mo02 -126(2) . . . . ?
C27 S2 O12 Mo02 133(3) . . . . ?
